data_4026627
loop_
_publ_author_name
'Zhen-Tao Weng'
'Yuan Li'
'Shi-Kai Tian'

_publ_section_title
;
 Catalytic Asymmetric \a-Alkylation of Ketones and Aldehydes with
 N-Benzylic Sulfonamides through Carbon-Nitrogen Bond Cleavage
;
_journal_name_full 'Journal of Organic Chemistry'
_journal_page_first 8095
_journal_page_last 8099
_journal_paper_doi 10.1021/jo2014142
_journal_volume 76
_journal_year 2011
_chemical_absolute_configuration ad
_chemical_formula_sum 'C25 H22 O S'
_chemical_formula_weight 370.49
_chemical_name_systematic
;
 ?
;
_space_group_IT_number 78
_symmetry_cell_setting tetragonal
_symmetry_space_group_name_Hall 'P 4cw'
_symmetry_space_group_name_H-M 'P 43'
_atom_sites_solution_hydrogens geom
_atom_sites_solution_primary direct
_atom_sites_solution_secondary difmap
_audit_creation_method SHELXL-97
_cell_angle_alpha 90.00
_cell_angle_beta 90.00
_cell_angle_gamma 90.00
_cell_formula_units_Z 4
_cell_length_a 9.7389(2)
_cell_length_b 9.7389(2)
_cell_length_c 20.8131(3)
_cell_measurement_reflns_used 5406
_cell_measurement_temperature 291(2)
_cell_measurement_theta_max 29.1677
_cell_measurement_theta_min 3.5405
_cell_volume 1974.04(6)
_computing_cell_refinement 'CrysAlisPro (Oxford Diffraction Ltd.)'
_computing_data_collection 'CrysAlisPro (Oxford Diffraction Ltd.)'
_computing_data_reduction 'CrysAlisPro (Oxford Diffraction Ltd.)'
_computing_molecular_graphics 'Ortep-3 (L. J. Farrugia, 2001)'
_computing_publication_material SHELXL-97
_computing_structure_refinement 'SHELXL-97 (Sheldrick, 1997)'
_computing_structure_solution 'SHELXS-97 (Sheldrick, 1997)'
_diffrn_ambient_temperature 291(2)
_diffrn_detector_area_resol_mean 15.9149
_diffrn_measured_fraction_theta_full 0.997
_diffrn_measured_fraction_theta_max 0.997
_diffrn_measurement_device_type 'Gemini S Ultra, Oxford Diffraction'
_diffrn_measurement_method '\w scans'
_diffrn_radiation_monochromator graphite
_diffrn_radiation_source 'Enhance (Mo) X-ray Source'
_diffrn_radiation_type MoK\a
_diffrn_radiation_wavelength 0.71073
_diffrn_reflns_av_R_equivalents 0.0237
_diffrn_reflns_av_sigmaI/netI 0.0292
_diffrn_reflns_limit_h_max 12
_diffrn_reflns_limit_h_min -11
_diffrn_reflns_limit_k_max 12
_diffrn_reflns_limit_k_min -12
_diffrn_reflns_limit_l_max 25
_diffrn_reflns_limit_l_min -26
_diffrn_reflns_number 11019
_diffrn_reflns_theta_full 26.35
_diffrn_reflns_theta_max 26.35
_diffrn_reflns_theta_min 3.55
_exptl_absorpt_coefficient_mu 0.175
_exptl_absorpt_correction_T_max 0.9493
_exptl_absorpt_correction_T_min 0.9300
_exptl_absorpt_correction_type multi-scan
_exptl_absorpt_process_details
;
CrysAlisPro, Oxford Diffraction Ltd.,
Version 1.171.34.44 (release 25-10-2010 CrysAlis171 .NET)
(compiled Oct 25 2010,18:11:34)
empirical absorption correction using spherical harmonics,
 implemented in SCALE3 ABSPACK scaling algorithm.
;
_exptl_crystal_density_diffrn 1.247
_exptl_crystal_F_000 784
_exptl_crystal_size_max 0.42
_exptl_crystal_size_mid 0.38
_exptl_crystal_size_min 0.30
_refine_diff_density_max 0.136
_refine_diff_density_min -0.159
_refine_diff_density_rms 0.023
_refine_ls_abs_structure_details 'Flack H D (1983), Acta Cryst. A39, 876-881'
_refine_ls_abs_structure_Flack -0.01(6)
_refine_ls_extinction_method none
_refine_ls_goodness_of_fit_ref 1.071
_refine_ls_hydrogen_treatment constr
_refine_ls_matrix_type full
_refine_ls_number_parameters 244
_refine_ls_number_reflns 3959
_refine_ls_number_restraints 1
_refine_ls_restrained_S_all 1.071
_refine_ls_R_factor_all 0.0472
_refine_ls_R_factor_gt 0.0367
_refine_ls_shift/su_max 0.000
_refine_ls_shift/su_mean 0.000
_refine_ls_structure_factor_coef Fsqd
_refine_ls_weighting_details 'calc w=1/[\s^2^(Fo^2^)+(0.0300P)^2^+0.1270P] where P=(Fo^2^+2Fc^2^)/3'
_refine_ls_weighting_scheme calc
_refine_ls_wR_factor_gt 0.0710
_refine_ls_wR_factor_ref 0.0749
_reflns_number_gt 3399
_reflns_number_total 3959
_reflns_threshold_expression >2sigma(I)
_cod_data_source_file jo2014142_si_002.cif
_cod_data_source_block 110307
_cod_database_code 4026627

loop_
_symmetry_equiv_pos_as_xyz
'x, y, z'
'-x, -y, z+1/2'
'-y, x, z+3/4'
'y, -x, z+1/4'

loop_
_atom_site_label
_atom_site_type_symbol
_atom_site_fract_x
_atom_site_fract_y
_atom_site_fract_z
_atom_site_U_iso_or_equiv
_atom_site_adp_type
_atom_site_occupancy
_atom_site_symmetry_multiplicity
_atom_site_calc_flag
_atom_site_refinement_flags
S1 S 1.06561(5) 1.36283(6) 0.51586(3) 0.06103(16) Uani 1 1 d .
O1 O 0.68456(17) 1.42235(17) 0.39905(8) 0.0801(5) Uani 1 1 d .
C20 C 0.45574(17) 0.97705(17) 0.51827(9) 0.0421(4) Uani 1 1 d .
C15 C 0.66198(18) 1.11354(18) 0.48301(9) 0.0427(4) Uani 1 1 d .
H15B H 0.7153 1.0548 0.5112 0.051 Uiso 1 1 calc R
H15A H 0.6636 1.0733 0.4404 0.051 Uiso 1 1 calc R
C14 C 0.72900(18) 1.25616(18) 0.48046(8) 0.0411(4) Uani 1 1 d .
H14 H 0.8166 1.2471 0.4577 0.049 Uiso 1 1 calc R
C8 C 0.86484(18) 1.22003(19) 0.58134(8) 0.0437(4) Uani 1 1 d .
C25 C 0.4260(2) 0.9346(2) 0.57991(10) 0.0512(5) Uani 1 1 d .
H25 H 0.4379 0.9959 0.6137 0.061 Uiso 1 1 calc R
C24 C 0.3793(2) 0.8038(2) 0.59280(11) 0.0626(6) Uani 1 1 d .
H24 H 0.3608 0.7777 0.6349 0.075 Uiso 1 1 calc R
C9 C 0.8248(2) 1.1180(2) 0.62409(9) 0.0558(5) Uani 1 1 d .
H9 H 0.7339 1.1133 0.6375 0.067 Uiso 1 1 calc R
C17 C 0.42937(19) 1.2067(2) 0.46074(10) 0.0527(5) Uani 1 1 d .
H17A H 0.3344 1.2099 0.4747 0.063 Uiso 1 1 calc R
H17B H 0.4321 1.1666 0.4181 0.063 Uiso 1 1 calc R
C7 C 0.76033(17) 1.31321(18) 0.54964(8) 0.0403(4) Uani 1 1 d .
H7 H 0.6754 1.3097 0.5748 0.048 Uiso 1 1 calc R
C19 C 0.6391(2) 1.3527(2) 0.44214(9) 0.0493(5) Uani 1 1 d .
C3 C 0.7184(2) 1.5672(2) 0.55970(9) 0.0533(5) Uani 1 1 d .
H3 H 0.6285 1.5473 0.5716 0.064 Uiso 1 1 calc R
C16 C 0.51296(16) 1.11857(17) 0.50709(8) 0.0394(4) Uani 1 1 d .
H16 H 0.5136 1.1659 0.5486 0.047 Uiso 1 1 calc R
C4 C 0.80841(18) 1.45983(18) 0.54725(8) 0.0428(4) Uani 1 1 d .
C23 C 0.3599(2) 0.7125(2) 0.54378(12) 0.0621(6) Uani 1 1 d .
H23 H 0.3291 0.6239 0.5523 0.075 Uiso 1 1 calc R
C18 C 0.4890(2) 1.3531(2) 0.45873(11) 0.0562(5) Uani 1 1 d .
H18A H 0.4394 1.4068 0.4271 0.067 Uiso 1 1 calc R
H18B H 0.4763 1.3964 0.5003 0.067 Uiso 1 1 calc R
C13 C 1.00330(19) 1.2285(2) 0.56541(9) 0.0490(5) Uani 1 1 d .
C5 C 0.94331(19) 1.4926(2) 0.53091(9) 0.0495(5) Uani 1 1 d .
C10 C 0.9195(3) 1.0227(2) 0.64705(10) 0.0677(6) Uani 1 1 d .
H10 H 0.8915 0.9547 0.6756 0.081 Uiso 1 1 calc R
C12 C 1.0973(2) 1.1328(2) 0.58792(11) 0.0615(6) Uani 1 1 d .
H12 H 1.1892 1.1390 0.5761 0.074 Uiso 1 1 calc R
C6 C 0.9843(2) 1.6293(2) 0.52654(11) 0.0631(6) Uani 1 1 d .
H6 H 1.0744 1.6505 0.5157 0.076 Uiso 1 1 calc R
C1 C 0.8921(3) 1.7328(2) 0.53819(11) 0.0696(6) Uani 1 1 d .
H1 H 0.9198 1.8238 0.5348 0.083 Uiso 1 1 calc R
C11 C 1.0539(3) 1.0292(2) 0.62759(12) 0.0688(7) Uani 1 1 d .
H11 H 1.1160 0.9629 0.6414 0.083 Uiso 1 1 calc R
C21 C 0.4333(3) 0.8838(2) 0.46938(10) 0.0680(6) Uani 1 1 d .
H21 H 0.4499 0.9098 0.4271 0.082 Uiso 1 1 calc R
C2 C 0.7587(3) 1.7026(2) 0.55490(11) 0.0660(6) Uani 1 1 d .
H2 H 0.6964 1.7729 0.5629 0.079 Uiso 1 1 calc R
C22 C 0.3864(3) 0.7527(2) 0.48215(12) 0.0754(7) Uani 1 1 d .
H22 H 0.3729 0.6913 0.4485 0.090 Uiso 1 1 calc R

loop_
_atom_site_aniso_label
_atom_site_aniso_U_11
_atom_site_aniso_U_22
_atom_site_aniso_U_33
_atom_site_aniso_U_23
_atom_site_aniso_U_13
_atom_site_aniso_U_12
S1 0.0407(3) 0.0785(4) 0.0639(3) 0.0011(3) 0.0094(3) 0.0016(3)
O1 0.0995(12) 0.0840(12) 0.0570(10) 0.0270(9) 0.0059(9) -0.0185(9)
C20 0.0401(9) 0.0445(11) 0.0416(10) 0.0021(8) 0.0013(8) 0.0017(8)
C15 0.0409(10) 0.0466(10) 0.0405(9) -0.0074(8) -0.0004(8) 0.0021(8)
C14 0.0372(10) 0.0510(11) 0.0351(9) -0.0032(8) 0.0031(7) -0.0025(8)
C8 0.0458(11) 0.0492(11) 0.0361(9) -0.0072(8) -0.0034(8) 0.0011(8)
C25 0.0627(13) 0.0463(11) 0.0444(11) 0.0042(9) 0.0071(9) 0.0034(9)
C24 0.0800(15) 0.0513(12) 0.0565(13) 0.0129(11) 0.0161(11) 0.0023(11)
C9 0.0625(13) 0.0609(13) 0.0441(11) -0.0020(10) -0.0030(9) -0.0009(10)
C17 0.0417(11) 0.0513(12) 0.0651(13) 0.0102(10) -0.0054(9) 0.0009(9)
C7 0.0339(9) 0.0514(11) 0.0355(9) -0.0053(8) 0.0017(7) -0.0012(8)
C19 0.0619(12) 0.0490(11) 0.0372(10) 0.0015(9) -0.0061(9) -0.0129(9)
C3 0.0521(12) 0.0577(13) 0.0500(11) -0.0084(9) -0.0054(9) 0.0049(10)
C16 0.0393(9) 0.0419(10) 0.0368(9) 0.0012(7) 0.0012(8) 0.0000(8)
C4 0.0422(10) 0.0496(11) 0.0366(9) -0.0049(8) -0.0042(8) 0.0012(8)
C23 0.0652(14) 0.0446(12) 0.0766(15) 0.0128(11) 0.0016(11) -0.0094(10)
C18 0.0523(12) 0.0472(12) 0.0691(14) 0.0160(10) -0.0173(10) 0.0019(9)
C13 0.0455(11) 0.0607(12) 0.0408(11) -0.0101(9) -0.0059(8) 0.0079(9)
C5 0.0472(11) 0.0588(12) 0.0425(11) -0.0018(9) -0.0033(8) -0.0060(9)
C10 0.096(2) 0.0569(13) 0.0501(12) 0.0030(10) -0.0129(13) 0.0064(13)
C12 0.0558(13) 0.0703(14) 0.0585(13) -0.0138(12) -0.0097(10) 0.0176(11)
C6 0.0627(13) 0.0708(15) 0.0557(13) 0.0032(11) -0.0027(11) -0.0212(12)
C1 0.0983(19) 0.0493(13) 0.0611(14) -0.0015(11) -0.0111(13) -0.0088(13)
C11 0.0770(18) 0.0633(15) 0.0662(15) -0.0108(12) -0.0226(13) 0.0232(12)
C21 0.1053(19) 0.0579(14) 0.0407(11) 0.0010(10) 0.0010(11) -0.0208(13)
C2 0.0799(17) 0.0532(13) 0.0649(14) -0.0058(10) -0.0094(12) 0.0080(12)
C22 0.111(2) 0.0565(14) 0.0582(14) -0.0055(11) -0.0089(14) -0.0230(14)

loop_
_atom_type_symbol
_atom_type_description
_atom_type_scat_dispersion_real
_atom_type_scat_dispersion_imag
_atom_type_scat_source
C C 0.0033 0.0016 'International Tables Vol C Tables 4.2.6.8 and 6.1.1.4'
H H 0.0000 0.0000 'International Tables Vol C Tables 4.2.6.8 and 6.1.1.4'
S S 0.1246 0.1234 'International Tables Vol C Tables 4.2.6.8 and 6.1.1.4'
O O 0.0106 0.0060 'International Tables Vol C Tables 4.2.6.8 and 6.1.1.4'

loop_
_geom_angle_atom_site_label_1
_geom_angle_atom_site_label_2
_geom_angle_atom_site_label_3
_geom_angle
C5 S1 C13 101.20(9)
C25 C20 C21 117.09(17)
C25 C20 C16 119.75(17)
C21 C20 C16 123.15(17)
C14 C15 C16 112.59(14)
C14 C15 H15B 109.1
C16 C15 H15B 109.1
C14 C15 H15A 109.1
C16 C15 H15A 109.1
H15B C15 H15A 107.8
C19 C14 C15 109.54(15)
C19 C14 C7 112.05(15)
C15 C14 C7 111.73(14)
C19 C14 H14 107.8
C15 C14 H14 107.8
C7 C14 H14 107.8
C9 C8 C13 117.82(18)
C9 C8 C7 121.25(17)
C13 C8 C7 120.81(17)
C20 C25 C24 121.8(2)
C20 C25 H25 119.1
C24 C25 H25 119.1
C23 C24 C25 120.1(2)
C23 C24 H24 120.0
C25 C24 H24 120.0
C8 C9 C10 120.7(2)
C8 C9 H9 119.6
C10 C9 H9 119.6
C16 C17 C18 109.67(15)
C16 C17 H17A 109.7
C18 C17 H17A 109.7
C16 C17 H17B 109.7
C18 C17 H17B 109.7
H17A C17 H17B 108.2
C4 C7 C8 111.97(15)
C4 C7 C14 111.44(14)
C8 C7 C14 108.50(14)
C4 C7 H7 108.3
C8 C7 H7 108.3
C14 C7 H7 108.3
O1 C19 C18 121.71(18)
O1 C19 C14 121.89(19)
C18 C19 C14 116.35(16)
C2 C3 C4 121.8(2)
C2 C3 H3 119.1
C4 C3 H3 119.1
C20 C16 C17 114.53(15)
C20 C16 C15 111.79(14)
C17 C16 C15 108.40(15)
C20 C16 H16 107.3
C17 C16 H16 107.3
C15 C16 H16 107.3
C3 C4 C5 117.88(18)
C3 C4 C7 120.83(17)
C5 C4 C7 121.28(16)
C22 C23 C24 119.3(2)
C22 C23 H23 120.4
C24 C23 H23 120.4
C19 C18 C17 111.76(17)
C19 C18 H18A 109.3
C17 C18 H18A 109.3
C19 C18 H18B 109.3
C17 C18 H18B 109.3
H18A C18 H18B 107.9
C12 C13 C8 121.3(2)
C12 C13 S1 117.77(16)
C8 C13 S1 120.93(14)
C6 C5 C4 120.32(18)
C6 C5 S1 118.67(16)
C4 C5 S1 121.01(15)
C11 C10 C9 120.0(2)
C11 C10 H10 120.0
C9 C10 H10 120.0
C11 C12 C13 119.6(2)
C11 C12 H12 120.2
C13 C12 H12 120.2
C1 C6 C5 120.2(2)
C1 C6 H6 119.9
C5 C6 H6 119.9
C6 C1 C2 120.4(2)
C6 C1 H1 119.8
C2 C1 H1 119.8
C12 C11 C10 120.4(2)
C12 C11 H11 119.8
C10 C11 H11 119.8
C20 C21 C22 121.2(2)
C20 C21 H21 119.4
C22 C21 H21 119.4
C1 C2 C3 119.4(2)
C1 C2 H2 120.3
C3 C2 H2 120.3
C23 C22 C21 120.5(2)
C23 C22 H22 119.7
C21 C22 H22 119.7

loop_
_geom_bond_atom_site_label_1
_geom_bond_atom_site_label_2
_geom_bond_distance
S1 C5 1.765(2)
S1 C13 1.773(2)
O1 C19 1.208(2)
C20 C25 1.378(3)
C20 C21 1.381(3)
C20 C16 1.505(2)
C15 C14 1.536(3)
C15 C16 1.536(2)
C15 H15B 0.9700
C15 H15A 0.9700
C14 C19 1.512(3)
C14 C7 1.573(2)
C14 H14 0.9800
C8 C9 1.390(3)
C8 C13 1.391(3)
C8 C7 1.515(3)
C25 C24 1.380(3)
C25 H25 0.9300
C24 C23 1.366(3)
C24 H24 0.9300
C9 C10 1.392(3)
C9 H9 0.9300
C17 C16 1.526(3)
C17 C18 1.540(3)
C17 H17A 0.9700
C17 H17B 0.9700
C7 C4 1.504(3)
C7 H7 0.9800
C19 C18 1.502(3)
C3 C2 1.379(3)
C3 C4 1.389(3)
C3 H3 0.9300
C16 H16 0.9800
C4 C5 1.394(3)
C23 C22 1.366(3)
C23 H23 0.9300
C18 H18A 0.9700
C18 H18B 0.9700
C13 C12 1.388(3)
C5 C6 1.392(3)
C10 C11 1.372(3)
C10 H10 0.9300
C12 C11 1.371(3)
C12 H12 0.9300
C6 C1 1.371(3)
C6 H6 0.9300
C1 C2 1.376(3)
C1 H1 0.9300
C11 H11 0.9300
C21 C22 1.382(3)
C21 H21 0.9300
C2 H2 0.9300
C22 H22 0.9300

loop_
_geom_torsion_atom_site_label_1
_geom_torsion_atom_site_label_2
_geom_torsion_atom_site_label_3
_geom_torsion_atom_site_label_4
_geom_torsion
C16 C15 C14 C19 -53.0(2)
C16 C15 C14 C7 71.74(19)
C21 C20 C25 C24 1.6(3)
C16 C20 C25 C24 -177.05(19)
C20 C25 C24 C23 -0.6(3)
C13 C8 C9 C10 -3.7(3)
C7 C8 C9 C10 172.35(18)
C9 C8 C7 C4 138.49(17)
C13 C8 C7 C4 -45.6(2)
C9 C8 C7 C14 -98.11(19)
C13 C8 C7 C14 77.8(2)
C19 C14 C7 C4 -49.1(2)
C15 C14 C7 C4 -172.47(14)
C19 C14 C7 C8 -172.82(15)
C15 C14 C7 C8 63.81(18)
C15 C14 C19 O1 -129.82(19)
C7 C14 C19 O1 105.6(2)
C15 C14 C19 C18 47.8(2)
C7 C14 C19 C18 -76.8(2)
C25 C20 C16 C17 -123.8(2)
C21 C20 C16 C17 57.6(2)
C25 C20 C16 C15 112.46(18)
C21 C20 C16 C15 -66.1(2)
C18 C17 C16 C20 174.06(16)
C18 C17 C16 C15 -60.4(2)
C14 C15 C16 C20 -171.84(15)
C14 C15 C16 C17 61.0(2)
C2 C3 C4 C5 1.4(3)
C2 C3 C4 C7 -176.99(18)
C8 C7 C4 C3 -139.12(17)
C14 C7 C4 C3 99.14(19)
C8 C7 C4 C5 42.5(2)
C14 C7 C4 C5 -79.2(2)
C25 C24 C23 C22 -0.5(4)
O1 C19 C18 C17 127.7(2)
C14 C19 C18 C17 -49.9(2)
C16 C17 C18 C19 55.1(2)
C9 C8 C13 C12 4.2(3)
C7 C8 C13 C12 -171.83(17)
C9 C8 C13 S1 -175.43(14)
C7 C8 C13 S1 8.5(2)
C5 S1 C13 C12 -153.35(16)
C5 S1 C13 C8 26.34(17)
C3 C4 C5 C6 -0.9(3)
C7 C4 C5 C6 177.48(17)
C3 C4 C5 S1 178.73(14)
C7 C4 C5 S1 -2.9(2)
C13 S1 C5 C6 150.38(16)
C13 S1 C5 C4 -29.24(18)
C8 C9 C10 C11 0.2(3)
C8 C13 C12 C11 -1.2(3)
S1 C13 C12 C11 178.47(17)
C4 C5 C6 C1 -0.1(3)
S1 C5 C6 C1 -179.72(18)
C5 C6 C1 C2 0.6(3)
C13 C12 C11 C10 -2.5(3)
C9 C10 C11 C12 3.0(3)
C25 C20 C21 C22 -1.6(3)
C16 C20 C21 C22 177.0(2)
C6 C1 C2 C3 -0.2(4)
C4 C3 C2 C1 -0.9(3)
C24 C23 C22 C21 0.5(4)
C20 C21 C22 C23 0.6(4)
